data_7208830
loop_
_publ_author_name
'Jones, Andrew O. F.'
'Lem\'ee-Cailleau, Marie-H\'el\`ene'
'Martins, David M. S.'
'McIntyre, Garry J.'
'Oswald, Iain D. H.'
'Pulham, Colin R.'
'Spanswick, Christopher K.'
'Thomas, Lynne H.'
'Wilson, Chick C.'

_publ_section_title
;
 Temperature dependent solid-state proton migration in dimethylurea-oxalic
 acid complexes.
;
_journal_issue 38
_journal_name_full 'Physical chemistry chemical physics : PCCP'
_journal_page_first 13273
_journal_page_last 13283
_journal_paper_doi 10.1039/c2cp41782k
_journal_volume 14
_journal_year 2012
_chemical_formula_sum 'C8 H18 N4 O6'
_chemical_formula_weight 266.00
_chemical_name_common
;
bis(N,N-Dimethylurea) oxalic acid
;
_chemical_name_systematic
;
bis(N,N-Dimethylurea) ethanedioic acid
;
_space_group_IT_number 14
_symmetry_cell_setting monoclinic
_symmetry_space_group_name_Hall '-P 2ybc'
_symmetry_space_group_name_H-M 'P 1 21/c 1'
_atom_sites_solution_hydrogens difmap
_atom_sites_solution_primary direct
_atom_sites_solution_secondary difmap
_audit_creation_method SHELXL-97
_cell_angle_alpha 90.00
_cell_angle_beta 111.660(10)
_cell_angle_gamma 90.00
_cell_formula_units_Z 2
_cell_length_a 7.820(5)
_cell_length_b 6.450(5)
_cell_length_c 13.710(5)
_cell_measurement_reflns_used 250
_cell_measurement_temperature 225
_cell_volume 642.7(7)
_computing_cell_refinement 'lauegen (CCP4)'
_computing_data_collection 'VIVALDI (MAATEL)'
_computing_data_reduction 'argonne_boxes, laue4 (Piltz, 2011)'
_computing_molecular_graphics 'Mercury (McRae, 2006)'
_computing_publication_material 'WINGX (Farrugia, 1999)'
_computing_structure_refinement 'SHELXL-97 (Sheldrick, 2008)'
_diffrn_ambient_temperature 225
_diffrn_detector_area_resol_mean 0.7
_diffrn_measurement_device_type VIVALDI
_diffrn_measurement_method 'Laue patterns at 10 orientations'
_diffrn_radiation_monochromator none
_diffrn_radiation_probe neutron
_diffrn_radiation_source 'ILL reactor source, thermal guide'
_diffrn_radiation_type neutron
_diffrn_radiation_wavelength 0.80-5.20
_diffrn_reflns_av_R_equivalents 0.1627
_diffrn_reflns_av_sigmaI/netI 0.0943
_diffrn_reflns_limit_h_max 10
_diffrn_reflns_limit_h_min -10
_diffrn_reflns_limit_k_max 9
_diffrn_reflns_limit_k_min -8
_diffrn_reflns_limit_l_max 16
_diffrn_reflns_limit_l_min -15
_diffrn_reflns_number 5604
_diffrn_standards_number none
_exptl_absorpt_coefficient_mu 0.000
_exptl_absorpt_correction_type none
_exptl_crystal_colour colourless
_exptl_crystal_density_diffrn 1.375
_exptl_crystal_density_method 'not measured'
_exptl_crystal_description prism
_exptl_crystal_F_000 12
_exptl_crystal_size_max 2.5
_exptl_crystal_size_mid 2.2
_exptl_crystal_size_min 1.2
_refine_diff_density_max 0.070
_refine_diff_density_min -0.083
_refine_diff_density_rms 0.013
_refine_ls_extinction_coef 2.3(6)
_refine_ls_extinction_expression Fc^*^=kFc[1+0.001xFc^2^\l^3^/sin(2\q)]^-1/4^
_refine_ls_extinction_method SHELXL
_refine_ls_goodness_of_fit_ref 1.695
_refine_ls_hydrogen_treatment refall
_refine_ls_matrix_type full
_refine_ls_number_parameters 164
_refine_ls_number_reflns 1240
_refine_ls_number_restraints 0
_refine_ls_restrained_S_all 1.695
_refine_ls_R_factor_all 0.1302
_refine_ls_R_factor_gt 0.0649
_refine_ls_shift/su_max 0.000
_refine_ls_shift/su_mean 0.000
_refine_ls_structure_factor_coef Fsqd
_refine_ls_weighting_details 'calc w=1/[\s^2^(Fo^2^)+(0.0300P)^2^+0.0000P] where P=(Fo^2^+2Fc^2^)/3'
_refine_ls_weighting_scheme calc
_refine_ls_wR_factor_gt 0.1147
_refine_ls_wR_factor_ref 0.1248
_reflns_number_gt 755
_reflns_number_total 1240
_reflns_threshold_expression >2\s(I)
_cod_data_source_file c2cp41782k.txt
_cod_data_source_block dmuox_225
_cod_original_sg_symbol_H-M P21/c
_cod_database_code 7208830

loop_
_symmetry_equiv_pos_as_xyz
'x, y, z'
'-x, y+1/2, -z+1/2'
'-x, -y, -z'
'x, -y-1/2, z-1/2'

loop_
_atom_site_label
_atom_site_type_symbol
_atom_site_fract_x
_atom_site_fract_y
_atom_site_fract_z
_atom_site_U_iso_or_equiv
_atom_site_adp_type
_atom_site_occupancy
_atom_site_symmetry_multiplicity
_atom_site_calc_flag
O1 O 0.5005(4) 0.2553(3) 0.3802(3) 0.0481(8) Uani 1 1 d
O3 O 0.7603(4) 0.0161(4) 0.4379(3) 0.0474(9) Uani 1 1 d
O4 O 0.9679(4) 0.2641(4) 0.5002(4) 0.0787(16) Uani 1 1 d
N1 N 0.3479(2) 0.5559(2) 0.34035(16) 0.0433(5) Uani 1 1 d
N2 N 0.6666(2) 0.5536(2) 0.41242(17) 0.0449(6) Uani 1 1 d
C1 C 0.5074(3) 0.4527(3) 0.3784(2) 0.0359(6) Uani 1 1 d
C2 C 0.3414(4) 0.7808(4) 0.3356(3) 0.0526(8) Uani 1 1 d
H3 H 0.388(2) 0.8479(12) 0.4076(9) 0.139(4) Uani 1 1 d
H4 H 0.2162(13) 0.8302(14) 0.2932(12) 0.196(7) Uani 1 1 d
H5 H 0.4315(16) 0.8417(11) 0.3031(7) 0.114(3) Uani 1 1 d
C3 C 0.1733(4) 0.4430(5) 0.3047(4) 0.0529(8) Uani 1 1 d
H6 H 0.1051(19) 0.461(3) 0.2340(10) 0.201(10) Uani 1 1 d
H7 H 0.0938(17) 0.490(2) 0.3414(14) 0.170(7) Uani 1 1 d
H8 H 0.1883(12) 0.3018(17) 0.3182(18) 0.226(11) Uani 1 1 d
C4 C 0.9248(3) 0.0849(3) 0.4825(2) 0.0405(6) Uani 1 1 d
H2 H 0.7846(7) 0.4710(7) 0.4432(6) 0.0667(19) Uani 1 1 d
H1 H 0.6790(7) 0.7106(8) 0.4165(5) 0.0570(14) Uani 1 1 d
H9 H 0.6432(7) 0.1483(8) 0.4100(5) 0.0606(14) Uani 1 1 d

loop_
_atom_site_aniso_label
_atom_site_aniso_U_11
_atom_site_aniso_U_22
_atom_site_aniso_U_33
_atom_site_aniso_U_23
_atom_site_aniso_U_13
_atom_site_aniso_U_12
O1 0.0304(12) 0.0250(13) 0.080(2) -0.0024(12) 0.0094(14) 0.0004(8)
O3 0.0326(14) 0.0238(12) 0.078(3) -0.0061(12) 0.0117(15) 0.0014(8)
O4 0.0329(14) 0.0260(14) 0.152(5) -0.0079(16) 0.0051(19) 0.0015(9)
N1 0.0263(8) 0.0317(8) 0.0638(14) 0.0029(8) 0.0074(8) 0.0031(6)
N2 0.0262(8) 0.0294(8) 0.0714(15) -0.0015(8) 0.0091(8) 0.0010(6)
C1 0.0274(10) 0.0254(9) 0.0500(17) 0.0021(10) 0.0087(10) 0.0008(8)
C2 0.0424(14) 0.0360(13) 0.074(3) 0.0070(14) 0.0156(15) 0.0081(10)
H3 0.266(14) 0.045(4) 0.121(9) -0.013(5) 0.091(9) -0.005(6)
H4 0.074(6) 0.056(4) 0.362(18) 0.029(8) -0.032(8) 0.012(4)
H5 0.190(9) 0.050(4) 0.135(8) 0.019(4) 0.098(7) -0.002(5)
C3 0.0293(13) 0.0502(16) 0.072(3) 0.0001(16) 0.0100(15) -0.0057(11)
H6 0.112(10) 0.39(3) 0.067(9) 0.034(9) -0.009(7) -0.150(13)
H7 0.090(8) 0.218(15) 0.235(18) -0.101(11) 0.098(10) -0.070(8)
H8 0.050(5) 0.065(5) 0.49(3) 0.023(10) 0.009(10) -0.020(4)
C4 0.0286(11) 0.0240(10) 0.0638(17) -0.0004(10) 0.0112(11) 0.0020(7)
H2 0.028(2) 0.042(2) 0.116(6) -0.012(3) 0.010(3) 0.0050(17)
H1 0.041(2) 0.038(2) 0.086(4) -0.005(2) 0.017(2) -0.0029(17)
H9 0.047(3) 0.045(2) 0.083(4) -0.007(3) 0.017(3) -0.0113(19)

loop_
_atom_type_symbol
_atom_type_description
_atom_type_scat_dispersion_real
_atom_type_scat_dispersion_imag
_atom_type_scat_source
C C 0.0000 0.0000 'International Tables Vol C Tables 4.2.6.8 and 6.1.1.4'
H H 0.0000 0.0000 'International Tables Vol C Tables 4.2.6.8 and 6.1.1.4'
N N 0.0000 0.0000 'International Tables Vol C Tables 4.2.6.8 and 6.1.1.4'
O O 0.0000 0.0000 'International Tables Vol C Tables 4.2.6.8 and 6.1.1.4'

loop_
_geom_angle_atom_site_label_1
_geom_angle_atom_site_label_2
_geom_angle_atom_site_label_3
_geom_angle
_geom_angle_site_symmetry_3
C1 N1 C2 121.78(19) .
C1 N1 C3 120.2(2) .
C2 N1 C3 118.0(2) .
O1 C1 N2 121.6(2) .
O1 C1 N1 117.7(2) .
N2 C1 N1 120.74(17) .
O4 C4 O3 125.8(2) .
O4 C4 C4 119.6(3) 3_756
O3 C4 C4 114.6(2) 3_756

loop_
_geom_bond_atom_site_label_1
_geom_bond_atom_site_label_2
_geom_bond_distance
_geom_bond_site_symmetry_2
O1 C1 1.275(3) .
O3 C4 1.283(4) .
O4 C4 1.203(4) .
N1 C1 1.338(3) .
N1 C2 1.452(3) .
N1 C3 1.463(3) .
N2 C1 1.328(3) .
C4 C4 1.548(4) 3_756
